data_4517344
loop_
_publ_author_name
'Kordestani, Nazanin'
'Rudbari, Hadi Amiri'
'Fernandes, Alexandra R.'
'Raposo, Lu\'is R'
'Baptista, Pedro V.'
'Ferreira, Daniela'
'Bruno, Giuseppe'
'Bella, Giovanni'
'Scopelliti, Rosario'
'Braun, Jason D.'
'Herbert, David E.'
'Blacque, Olivier'

_publ_section_title
;
 Antiproliferative Activities of Diimine-Based Mixed Ligand Copper(II)
 Complexes.
;
_journal_name_full 'ACS combinatorial science'
_journal_paper_doi 10.1021/acscombsci.9b00202
_journal_year 2020
_chemical_formula_moiety 'C17 H11 Br2 Cu N3 O5'
_chemical_formula_sum 'C17 H11 Br2 Cu N3 O5'
_chemical_formula_weight 560.65
_space_group_crystal_system monoclinic
_space_group_IT_number 14
_space_group_name_Hall '-P 2yn'
_space_group_name_H-M_alt 'P 1 21/n 1'
_atom_sites_solution_hydrogens geom
_atom_sites_solution_primary dual
_atom_sites_solution_secondary difmap
_audit_creation_method SHELXL-2018/3
_cell_angle_alpha 90
_cell_angle_beta 104.155(3)
_cell_angle_gamma 90
_cell_formula_units_Z 4
_cell_length_a 9.4571(3)
_cell_length_b 12.0889(3)
_cell_length_c 16.1386(5)
_cell_measurement_reflns_used 6238
_cell_measurement_temperature 140.00(10)
_cell_measurement_theta_max 74.1100
_cell_measurement_theta_min 9.1420
_cell_volume 1789.04(9)
_computing_cell_refinement 'CrysAlisPro 1.171.38.46 (Rigaku OD, 2015)'
_computing_data_collection 'CrysAlisPro 1.171.38.46 (Rigaku OD, 2015)'
_computing_data_reduction 'CrysAlisPro 1.171.38.46 (Rigaku OD, 2015)'
_computing_molecular_graphics 'Mercury 4.1.0 (CCDC, 2019)'
_computing_publication_material 'CIFTab (Sheldrick, 2015)'
_computing_structure_refinement 'SHELXL-2018/3 (Sheldrick, 2018)'
_computing_structure_solution 'SHELXT (Sheldrick, 2015)'
_diffrn_ambient_environment N~2~
_diffrn_ambient_temperature 140.00(10)
_diffrn_detector 'CCD plate'
_diffrn_detector_type Atlas
_diffrn_measured_fraction_theta_full 0.997
_diffrn_measured_fraction_theta_max 0.977
_diffrn_measurement_details
;
List of Runs (angles in degrees, time in seconds):

  # Type    Start    End  Width  t~exp~   \w     \q     \k     \f   Frames
--------------------------------------------------------------------------
  1  \w   -120.00 -81.00   1.00    4.00    --  -43.01 -99.00-180.00   39
  2  \w   -122.00 -85.00   1.00    4.00    --  -43.01 -99.00  60.00   37
  3  \w   -108.00 -12.00   1.00    4.00    --  -43.01 -77.00  60.00   96
  4  \w   -124.00 -82.00   1.00    4.00    --  -43.01 -99.00   0.00   42
  5  \w    -29.00  69.00   1.00    4.00    --   43.01 -57.00 -90.00   98
  6  \w      9.00  83.00   1.00    4.00    --   43.01 -99.00-180.00   74
  7  \w     40.00 111.00   1.00   16.00    --  109.26-111.00  90.00   71
  8  \w     34.00 136.00   1.00   16.00    --  109.26 -30.00 150.00  102
  9  \w     58.00 128.00   1.00   16.00    --  109.26 -61.00 -90.00   70
 10  \w     48.00 116.00   1.00   16.00    --  109.26-111.00 -60.00   68
 11  \w     83.00 176.00   1.00   16.00    --  109.26  45.00-180.00   93
 12  \w     45.00 123.00   1.00   16.00    --  109.26 -30.00-120.00   78
 13  \w     76.00 107.00   1.00   16.00    --  109.26 -94.00 120.00   31
 14  \w     33.00  65.00   1.00   16.00    --  109.26 -94.00 120.00   32
 15  \w     31.00 144.00   1.00   16.00    --  109.26 -15.00   0.00  113
 16  \w     77.00 131.00   1.00   16.00    --  109.26 -77.00 120.00   54
 17  \w     83.00 109.00   1.00   16.00    --  109.26 -94.00 -30.00   26
 18  \w    153.00 178.00   1.00   16.00    --  109.26  92.00 -51.00   25
 19  \w     42.00  68.00   1.00   16.00    --  109.26 -77.00 120.00   26
;
_diffrn_measurement_device 'four-circle diffractometer'
_diffrn_measurement_device_type 'SuperNova, Dual, Cu at zero, Atlas'
_diffrn_measurement_method '\w scans'
_diffrn_radiation_monochromator mirror
_diffrn_radiation_probe x-ray
_diffrn_radiation_type 'Cu K\a'
_diffrn_radiation_wavelength 1.54184
_diffrn_reflns_av_unetI/netI 0.0081
_diffrn_reflns_Laue_measured_fraction_full 0.997
_diffrn_reflns_Laue_measured_fraction_max 0.977
_diffrn_reflns_limit_h_max 11
_diffrn_reflns_limit_h_min -11
_diffrn_reflns_limit_k_max 14
_diffrn_reflns_limit_k_min -15
_diffrn_reflns_limit_l_max 20
_diffrn_reflns_limit_l_min -17
_diffrn_reflns_number 4498
_diffrn_reflns_point_group_measured_fraction_full 0.997
_diffrn_reflns_point_group_measured_fraction_max 0.977
_diffrn_reflns_theta_full 67.684
_diffrn_reflns_theta_max 75.493
_diffrn_reflns_theta_min 4.622
_diffrn_source 'micro-focus sealed X-ray tube'
_diffrn_source_type 'SuperNova (Cu) X-ray Source'
_exptl_absorpt_coefficient_mu 7.299
_exptl_absorpt_correction_T_max 0.832
_exptl_absorpt_correction_T_min 0.246
_exptl_absorpt_correction_type gaussian
_exptl_absorpt_process_details
;
CrysAlisPro 1.171.38.46 (Rigaku Oxford Diffraction, 2015)
Numerical absorption correction based on gaussian integration over
a multifaceted crystal model.
Empirical absorption correction using spherical harmonics,
 implemented in SCALE3 ABSPACK scaling algorithm.
;
_exptl_crystal_colour 'clear intense green'
_exptl_crystal_density_diffrn 2.082
_exptl_crystal_description irregular
_exptl_crystal_F_000 1092
_exptl_crystal_size_max 0.294
_exptl_crystal_size_mid 0.243
_exptl_crystal_size_min 0.213
_refine_diff_density_max 1.133
_refine_diff_density_min -0.623
_refine_diff_density_rms 0.150
_refine_ls_extinction_method none
_refine_ls_goodness_of_fit_ref 1.082
_refine_ls_hydrogen_treatment constr
_refine_ls_matrix_type full
_refine_ls_number_parameters 291
_refine_ls_number_reflns 4498
_refine_ls_number_restraints 174
_refine_ls_restrained_S_all 1.102
_refine_ls_R_factor_all 0.0504
_refine_ls_R_factor_gt 0.0482
_refine_ls_shift/su_max 0.000
_refine_ls_shift/su_mean 0.000
_refine_ls_structure_factor_coef Fsqd
_refine_ls_weighting_details 'w=1/[\s^2^(Fo^2^)+(0.0893P)^2^+2.4304P] where P=(Fo^2^+2Fc^2^)/3'
_refine_ls_weighting_scheme calc
_refine_ls_wR_factor_gt 0.1405
_refine_ls_wR_factor_ref 0.1428
_reflns_Friedel_coverage 0.000
_reflns_number_gt 4202
_reflns_number_total 4498
_reflns_threshold_expression 'I > 2\s(I)'
_cod_data_source_file co9b00202_si_002.cif
_cod_data_source_block Bypy-Br2-Cu(NO3)
_cod_original_sg_symbol_H-M 'P 21/n'
_cod_database_code 4517344
_shelx_shelxl_version_number 2018/3
_shelx_space_group_comment
;
The symmetry employed for this shelxl refinement is uniquely defined
by the following loop, which should always be used as a source of
symmetry information in preference to the above space-group names.
They are only intended as comments.
;
_shelx_estimated_absorpt_t_min 0.223
_shelx_estimated_absorpt_t_max 0.305

loop_
_space_group_symop_operation_xyz
'x, y, z'
'-x+1/2, y+1/2, -z+1/2'
'-x, -y, -z'
'x-1/2, -y-1/2, z-1/2'

loop_
_atom_site_label
_atom_site_type_symbol
_atom_site_fract_x
_atom_site_fract_y
_atom_site_fract_z
_atom_site_U_iso_or_equiv
_atom_site_adp_type
_atom_site_occupancy
_atom_site_site_symmetry_order
_atom_site_calc_flag
_atom_site_refinement_flags_posn
_atom_site_refinement_flags_adp
_atom_site_refinement_flags_occupancy
_atom_site_disorder_assembly
_atom_site_disorder_group
Br1 Br 0.31999(6) -0.01984(4) -0.12540(3) 0.04495(19) Uani 1 1 d . . . . .
Br2 Br 0.48557(7) -0.31498(4) 0.15442(3) 0.0483(2) Uani 1 1 d . . . . .
Cu1 Cu 0.06343(8) 0.19660(5) 0.04041(4) 0.0385(2) Uani 1 1 d . . . . .
O1 O 0.1548(4) 0.0847(2) -0.0105(2) 0.0398(7) Uani 1 1 d . . . . .
O2 O 0.0485(4) 0.0997(2) 0.1348(2) 0.0411(7) Uani 1 1 d . . . . .
O3 O 0.2202(9) 0.3078(7) 0.1312(6) 0.0530(19) Uani 0.683(18) 1 d D U P A 1
O3B O 0.238(2) 0.2824(16) 0.1483(12) 0.053(3) Uani 0.317(18) 1 d D U P A 2
O4 O 0.4053(8) 0.2295(7) 0.1017(7) 0.071(3) Uani 0.683(18) 1 d D U P A 1
O4B O 0.3757(19) 0.2842(17) 0.0610(11) 0.071(4) Uani 0.317(18) 1 d D U P A 2
O5 O 0.4305(18) 0.3841(14) 0.1690(12) 0.081(4) Uani 0.683(18) 1 d D U P A 1
O5B O 0.427(3) 0.3873(18) 0.1730(16) 0.038(4) Uani 0.317(18) 1 d D U P A 2
N1 N 0.0374(5) 0.2865(3) -0.0654(3) 0.0373(8) Uani 1 1 d . . . . .
N2 N -0.0850(5) 0.3033(3) 0.0614(3) 0.0377(8) Uani 1 1 d . . . . .
N3 N 0.3429(14) 0.3052(11) 0.1324(8) 0.0336(16) Uani 0.683(18) 1 d D U P A 1
N3B N 0.346(3) 0.314(3) 0.1286(18) 0.043(3) Uani 0.317(18) 1 d D U P A 2
C1 C 0.1046(6) 0.2680(4) -0.1280(3) 0.0449(11) Uani 1 1 d . . . . .
H1 H 0.175397 0.210846 -0.121311 0.054 Uiso 1 1 calc R U . . .
C2 C 0.0733(6) 0.3304(4) -0.2027(3) 0.0439(11) Uani 1 1 d . . . . .
H2 H 0.121702 0.316110 -0.246678 0.053 Uiso 1 1 calc R U . . .
C3 C -0.0298(6) 0.4138(4) -0.2116(3) 0.0472(12) Uani 1 1 d . . . . .
H3 H -0.054086 0.456658 -0.262435 0.057 Uiso 1 1 calc R U . . .
C4 C -0.0978(6) 0.4346(4) -0.1459(3) 0.0421(11) Uani 1 1 d . . . . .
H4 H -0.166506 0.492931 -0.150269 0.050 Uiso 1 1 calc R U . . .
C5 C -0.0629(5) 0.3684(3) -0.0741(3) 0.0365(10) Uani 1 1 d . . . . .
C6 C -0.1310(5) 0.3778(3) -0.0002(3) 0.0357(9) Uani 1 1 d . . . . .
C7 C -0.2363(6) 0.4564(4) 0.0040(3) 0.0418(10) Uani 1 1 d . . . . .
H7 H -0.266827 0.509705 -0.039995 0.050 Uiso 1 1 calc R U . . .
C8 C -0.2954(6) 0.4542(4) 0.0753(4) 0.0475(12) Uani 1 1 d . . . . .
H8 H -0.368753 0.505926 0.079871 0.057 Uiso 1 1 calc R U . . .
C9 C -0.2480(7) 0.3776(4) 0.1385(4) 0.0471(12) Uani 1 1 d . . . . .
H9 H -0.287409 0.375810 0.187293 0.057 Uiso 1 1 calc R U . . .
C10 C -0.1419(6) 0.3033(4) 0.1300(3) 0.0433(11) Uani 1 1 d . . . . .
H10 H -0.108061 0.250422 0.173960 0.052 Uiso 1 1 calc R U . . .
C11 C 0.2206(5) -0.0019(3) 0.0268(3) 0.0369(10) Uani 1 1 d . . . . .
C12 C 0.3085(6) -0.0659(3) -0.0153(3) 0.0373(10) Uani 1 1 d . . . . .
C13 C 0.3874(6) -0.1568(4) 0.0220(3) 0.0395(10) Uani 1 1 d . . . . .
H13 H 0.449865 -0.195180 -0.006101 0.047 Uiso 1 1 calc R U . . .
C14 C 0.3729(6) -0.1907(3) 0.1023(3) 0.0386(10) Uani 1 1 d . . . . .
C15 C 0.2859(5) -0.1374(3) 0.1452(3) 0.0368(10) Uani 1 1 d . . . . .
H15 H 0.277642 -0.163058 0.199447 0.044 Uiso 1 1 calc R U . . .
C16 C 0.2073(5) -0.0424(3) 0.1070(3) 0.0354(9) Uani 1 1 d . . . . .
C17 C 0.1136(6) 0.0113(4) 0.1535(3) 0.0393(10) Uani 1 1 d . . . . .
H17 H 0.100877 -0.025132 0.203306 0.047 Uiso 1 1 calc R U . . .

loop_
_atom_site_aniso_label
_atom_site_aniso_U_11
_atom_site_aniso_U_22
_atom_site_aniso_U_33
_atom_site_aniso_U_23
_atom_site_aniso_U_13
_atom_site_aniso_U_12
Br1 0.0608(4) 0.0397(3) 0.0382(3) -0.00168(17) 0.0195(3) 0.0026(2)
Br2 0.0599(4) 0.0380(3) 0.0423(3) -0.00304(18) 0.0032(3) 0.0155(2)
Cu1 0.0532(5) 0.0281(3) 0.0352(4) 0.0020(2) 0.0129(3) 0.0080(3)
O1 0.059(2) 0.0282(13) 0.0334(17) 0.0016(11) 0.0143(15) 0.0083(13)
O2 0.054(2) 0.0333(15) 0.0374(18) 0.0025(12) 0.0140(15) 0.0083(14)
O3 0.067(4) 0.041(4) 0.049(4) 0.002(3) 0.009(3) 0.004(3)
O3B 0.065(5) 0.042(6) 0.044(5) 0.002(5) 0.000(5) 0.013(5)
O4 0.067(4) 0.066(5) 0.080(6) -0.030(4) 0.022(4) 0.007(3)
O4B 0.073(8) 0.075(8) 0.065(8) -0.014(7) 0.015(7) 0.013(7)
O5 0.087(7) 0.073(7) 0.079(7) -0.001(6) 0.016(6) 0.004(6)
O5B 0.047(7) 0.026(6) 0.042(7) -0.018(6) 0.012(6) -0.018(6)
N1 0.044(2) 0.0308(16) 0.038(2) 0.0025(14) 0.0117(17) 0.0052(15)
N2 0.045(2) 0.0327(17) 0.036(2) -0.0014(14) 0.0109(18) 0.0027(15)
N3 0.054(3) 0.023(3) 0.026(3) 0.001(2) 0.014(3) 0.005(3)
N3B 0.057(5) 0.031(5) 0.037(5) -0.002(5) 0.008(5) 0.009(5)
C1 0.055(3) 0.033(2) 0.048(3) 0.0020(18) 0.016(2) 0.002(2)
C2 0.054(3) 0.036(2) 0.045(3) 0.0045(18) 0.017(2) -0.001(2)
C3 0.057(3) 0.041(2) 0.043(3) 0.010(2) 0.012(2) 0.001(2)
C4 0.048(3) 0.032(2) 0.044(3) 0.0040(17) 0.008(2) 0.0036(19)
C5 0.043(2) 0.0260(18) 0.040(2) -0.0018(16) 0.008(2) 0.0022(17)
C6 0.040(2) 0.0275(18) 0.038(2) -0.0009(16) 0.0077(19) -0.0020(17)
C7 0.047(3) 0.033(2) 0.044(3) -0.0021(18) 0.009(2) 0.0026(19)
C8 0.054(3) 0.041(2) 0.050(3) -0.007(2) 0.018(2) 0.005(2)
C9 0.061(3) 0.041(2) 0.043(3) -0.0072(19) 0.018(2) 0.003(2)
C10 0.052(3) 0.039(2) 0.042(3) 0.0027(18) 0.016(2) 0.005(2)
C11 0.046(3) 0.0306(18) 0.036(2) -0.0018(16) 0.012(2) 0.0021(18)
C12 0.049(3) 0.0309(19) 0.033(2) -0.0035(16) 0.012(2) -0.0021(18)
C13 0.046(3) 0.0324(19) 0.040(3) -0.0052(17) 0.010(2) 0.0038(19)
C14 0.044(3) 0.0290(19) 0.040(3) -0.0008(16) 0.005(2) 0.0024(17)
C15 0.048(3) 0.0269(18) 0.034(2) -0.0012(16) 0.006(2) 0.0000(18)
C16 0.045(3) 0.0289(18) 0.033(2) -0.0029(16) 0.0102(19) 0.0010(18)
C17 0.050(3) 0.034(2) 0.033(2) 0.0012(16) 0.009(2) 0.0009(19)

loop_
_atom_type_symbol
_atom_type_description
_atom_type_scat_dispersion_real
_atom_type_scat_dispersion_imag
_atom_type_scat_source
C C 0.0181 0.0091 'International Tables Vol C Tables 4.2.6.8 and 6.1.1.4'
H H 0.0000 0.0000 'International Tables Vol C Tables 4.2.6.8 and 6.1.1.4'
Br Br -0.6763 1.2805 'International Tables Vol C Tables 4.2.6.8 and 6.1.1.4'
Cu Cu -1.9646 0.5888 'International Tables Vol C Tables 4.2.6.8 and 6.1.1.4'
N N 0.0311 0.0180 'International Tables Vol C Tables 4.2.6.8 and 6.1.1.4'
O O 0.0492 0.0322 'International Tables Vol C Tables 4.2.6.8 and 6.1.1.4'

loop_
_exptl_crystal_face_index_h
_exptl_crystal_face_index_k
_exptl_crystal_face_index_l
_exptl_crystal_face_perp_dist
6 -1 -2 0.1257
1 -6 5 0.0970
-6 -2 5 0.1157
-3 6 -3 0.1208
1 -6 -6 0.0524
-4 5 -3 0.1280
-1 7 5 0.1592
5 -5 -5 0.0904
3 -3 -9 0.1074
-2 3 -8 0.1174
4 2 -9 0.1591
0 5 -8 0.1322
6 0 1 0.1229
5 5 -1 0.1623
4 3 5 0.1094
3 2 8 0.1041
0 1 10 0.0954
-3 0 10 0.1231
-4 1 10 0.1256
-5 -5 0 0.1027
0 -8 -3 0.0682
-2 -6 -5 0.0598
3 -6 -5 0.0638

loop_
_geom_angle_atom_site_label_1
_geom_angle_atom_site_label_2
_geom_angle_atom_site_label_3
_geom_angle
O1 Cu1 O2 92.15(13)
O1 Cu1 N1 89.53(14)
O2 Cu1 N1 168.53(16)
O1 Cu1 N2 161.50(16)
O2 Cu1 N2 93.86(15)
N1 Cu1 N2 81.24(16)
O1 Cu1 O3 114.2(2)
O2 Cu1 O3 90.7(3)
N1 Cu1 O3 99.0(3)
N2 Cu1 O3 83.2(2)
O1 Cu1 O3B 109.1(5)
O2 Cu1 O3B 81.8(4)
N1 Cu1 O3B 108.4(4)
N2 Cu1 O3B 89.1(5)
C11 O1 Cu1 126.6(3)
C17 O2 Cu1 125.7(3)
N3 O3 Cu1 119.5(7)
N3B O3B Cu1 115.8(14)
C1 N1 C5 119.6(4)
C1 N1 Cu1 125.1(3)
C5 N1 Cu1 115.2(3)
C6 N2 C10 119.4(4)
C6 N2 Cu1 115.2(3)
C10 N2 Cu1 125.4(3)
O3 N3 O4 125.4(8)
O3 N3 O5 120.7(11)
O4 N3 O5 113.8(10)
O3B N3B O4B 121.9(15)
O3B N3B O5B 120.5(15)
O4B N3B O5B 117.3(14)
N1 C1 C2 121.6(5)
C3 C2 C1 118.7(5)
C2 C3 C4 119.8(5)
C5 C4 C3 118.4(4)
N1 C5 C4 121.9(4)
N1 C5 C6 113.6(4)
C4 C5 C6 124.4(4)
N2 C6 C7 122.2(4)
N2 C6 C5 114.8(4)
C7 C6 C5 123.0(4)
C6 C7 C8 117.6(5)
C9 C8 C7 120.2(5)
C8 C9 C10 118.7(5)
N2 C10 C9 122.0(5)
O1 C11 C16 124.4(4)
O1 C11 C12 119.4(4)
C16 C11 C12 116.1(4)
C13 C12 C11 122.7(4)
C13 C12 Br1 119.7(4)
C11 C12 Br1 117.6(3)
C12 C13 C14 118.3(4)
C15 C14 C13 122.8(4)
C15 C14 Br2 119.3(4)
C13 C14 Br2 117.9(4)
C14 C15 C16 118.6(4)
C11 C16 C15 121.4(4)
C11 C16 C17 121.4(4)
C15 C16 C17 117.3(4)
O2 C17 C16 126.4(4)

loop_
_geom_bond_atom_site_label_1
_geom_bond_atom_site_label_2
_geom_bond_distance
Br1 C12 1.890(5)
Br2 C14 1.913(4)
Cu1 O1 1.897(3)
Cu1 O2 1.953(3)
Cu1 N1 1.988(4)
Cu1 N2 1.995(4)
Cu1 O3 2.256(9)
Cu1 O3B 2.329(19)
O1 C11 1.290(5)
O2 C17 1.233(6)
O3 N3 1.156(11)
O3B N3B 1.203(14)
O4 N3 1.255(11)
O4B N3B 1.245(14)
O5 N3 1.305(10)
O5B N3B 1.274(14)
N1 C1 1.338(6)
N1 C5 1.354(6)
N2 C6 1.333(6)
N2 C10 1.345(6)
C1 C2 1.391(7)
C2 C3 1.386(7)
C3 C4 1.391(7)
C4 C5 1.380(7)
C5 C6 1.492(7)
C6 C7 1.390(7)
C7 C8 1.397(7)
C8 C9 1.370(8)
C9 C10 1.378(7)
C11 C16 1.418(6)
C11 C12 1.424(6)
C12 C13 1.381(7)
C13 C14 1.397(7)
C14 C15 1.360(7)
C15 C16 1.424(6)
C16 C17 1.448(7)

loop_
_geom_torsion_atom_site_label_1
_geom_torsion_atom_site_label_2
_geom_torsion_atom_site_label_3
_geom_torsion_atom_site_label_4
_geom_torsion
O2 Cu1 O1 C11 -20.0(4)
N1 Cu1 O1 C11 171.4(4)
N2 Cu1 O1 C11 -128.9(5)
O3 Cu1 O1 C11 71.8(5)
O3B Cu1 O1 C11 62.1(6)
Cu1 O3 N3 O4 -17(2)
Cu1 O3 N3 O5 164.4(13)
Cu1 O3B N3B O4B -14(5)
Cu1 O3B N3B O5B 160(3)
C5 N1 C1 C2 -0.5(7)
Cu1 N1 C1 C2 175.7(4)
N1 C1 C2 C3 0.2(8)
C1 C2 C3 C4 1.0(8)
C2 C3 C4 C5 -1.9(8)
C1 N1 C5 C4 -0.5(7)
Cu1 N1 C5 C4 -177.1(4)
C1 N1 C5 C6 178.8(4)
Cu1 N1 C5 C6 2.1(5)
C3 C4 C5 N1 1.7(7)
C3 C4 C5 C6 -177.4(4)
C10 N2 C6 C7 0.3(7)
Cu1 N2 C6 C7 178.7(4)
C10 N2 C6 C5 -178.6(4)
Cu1 N2 C6 C5 -0.2(5)
N1 C5 C6 N2 -1.3(6)
C4 C5 C6 N2 177.9(4)
N1 C5 C6 C7 179.8(4)
C4 C5 C6 C7 -1.0(7)
N2 C6 C7 C8 -1.0(7)
C5 C6 C7 C8 177.8(4)
C6 C7 C8 C9 1.0(8)
C7 C8 C9 C10 -0.3(8)
C6 N2 C10 C9 0.6(7)
Cu1 N2 C10 C9 -177.7(4)
C8 C9 C10 N2 -0.5(8)
Cu1 O1 C11 C16 15.6(7)
Cu1 O1 C11 C12 -167.3(3)
O1 C11 C12 C13 177.1(4)
C16 C11 C12 C13 -5.6(7)
O1 C11 C12 Br1 -1.0(6)
C16 C11 C12 Br1 176.3(3)
C11 C12 C13 C14 4.0(7)
Br1 C12 C13 C14 -178.0(4)
C12 C13 C14 C15 -0.7(7)
C12 C13 C14 Br2 -178.8(4)
C13 C14 C15 C16 -0.6(7)
Br2 C14 C15 C16 177.5(3)
O1 C11 C16 C15 -178.7(4)
C12 C11 C16 C15 4.1(7)
O1 C11 C16 C17 1.2(7)
C12 C11 C16 C17 -176.0(4)
C14 C15 C16 C11 -1.2(7)
C14 C15 C16 C17 178.9(4)
Cu1 O2 C17 C16 -3.9(7)
C11 C16 C17 O2 -7.3(8)
C15 C16 C17 O2 172.6(5)
